data_7204112
loop_
_publ_author_name
'Donohoe, Timothy J.'
'McRiner, Andrew J.'
'Helliwell, Madeleine'
'Sheldrake, Peter'

_publ_section_title
;
 Use of dissolving metals in the partial reduction of pyridines:
 formation of 2-alkyl-1,2-dihydropyridines&#x200A;
;
_journal_issue 12
_journal_name_full 'Journal of the Chemical Society, Perkin Transactions 1'
_journal_page_first 1435
_journal_paper_doi 10.1039/b101662h
_journal_year 2001
_chemical_formula_sum 'C15 H23 N O4'
_chemical_formula_weight 281.34
_space_group_IT_number 15
_symmetry_cell_setting monoclinic
_symmetry_Int_Tables_number 15
_symmetry_space_group_name_Hall '-C 2yc'
_symmetry_space_group_name_H-M 'C 1 2/c 1'
_atom_sites_solution_hydrogens geom
_atom_sites_solution_primary direct
_atom_sites_solution_secondary difmap
_audit_creation_date 19100-04-05
_audit_creation_method 'by teXsan v1.7'
_audit_update_record
;
?
;
_cell_angle_alpha 90.00
_cell_angle_beta 116.14(4)
_cell_angle_gamma 90.00
_cell_formula_units_Z 8
_cell_length_a 25.365(11)
_cell_length_b 11.860(5)
_cell_length_c 12.158(6)
_cell_measurement_reflns_used 23
_cell_measurement_temperature 296.2
_cell_measurement_theta_max 16.7
_cell_measurement_theta_min 14.8
_cell_volume 3283(3)
_computing_cell_refinement 'MSC/AFC Diffractometer Control'
_computing_data_collection 'MSC/AFC Diffractometer Control'
_computing_data_reduction 'teXsan (MSC, 1995)'
_computing_publication_material 'teXsan (MSC, 1995)'
_computing_structure_refinement 'SHELXL-97 (Sheldrick, 1997)'
_computing_structure_solution
;
SHELXS86 (Sheldrick, 1985)
;
_diffrn_ambient_temperature 296.2
_diffrn_measured_fraction_theta_full 0.439
_diffrn_measured_fraction_theta_max 0.439
_diffrn_measurement_device 'Rigaku AFC5R'
_diffrn_measurement_method \w-2\q
_diffrn_radiation_detector 'scintillation counter'
_diffrn_radiation_monochromator graphite
_diffrn_radiation_source 'Rigaku rotating anode'
_diffrn_radiation_type 'Cu K\a'
_diffrn_radiation_wavelength 1.5418
_diffrn_reflns_av_R_equivalents 0.0220
_diffrn_reflns_av_sigmaI/netI 0.0289
_diffrn_reflns_limit_h_max 30
_diffrn_reflns_limit_h_min -30
_diffrn_reflns_limit_k_max 14
_diffrn_reflns_limit_k_min -14
_diffrn_reflns_limit_l_max 13
_diffrn_reflns_limit_l_min -12
_diffrn_reflns_number 2953
_diffrn_reflns_theta_full 70.10
_diffrn_reflns_theta_max 70.10
_diffrn_reflns_theta_min 3.88
_diffrn_standards_decay_% -2.55
_diffrn_standards_interval_count 150
_diffrn_standards_number 3
_exptl_absorpt_coefficient_mu 0.671
_exptl_absorpt_correction_T_max 1.000
_exptl_absorpt_correction_T_min 0.846
_exptl_absorpt_correction_type
;
\y scans (North,Phillips & Matthews, 1968)
;
_exptl_crystal_colour yellow
_exptl_crystal_density_diffrn 1.138
_exptl_crystal_density_method 'not measured'
_exptl_crystal_description prismatic
_exptl_crystal_F_000 1216
_exptl_crystal_size_max 0.50
_exptl_crystal_size_mid 0.37
_exptl_crystal_size_min 0.37
_refine_diff_density_max 0.425
_refine_diff_density_min -0.189
_refine_diff_density_rms 0.046
_refine_ls_extinction_coef 0.0007(2)
_refine_ls_extinction_expression Fc^*^=kFc[1+0.001xFc^2^\l^3^/sin(2\q)]^-1/4^
_refine_ls_extinction_method SHELXL
_refine_ls_goodness_of_fit_ref 1.009
_refine_ls_hydrogen_treatment mixed
_refine_ls_matrix_type full
_refine_ls_number_parameters 183
_refine_ls_number_reflns 2886
_refine_ls_number_restraints 0
_refine_ls_restrained_S_all 1.009
_refine_ls_R_factor_all 0.1106
_refine_ls_R_factor_gt 0.0747
_refine_ls_shift/su_max 0.005
_refine_ls_shift/su_mean 0.000
_refine_ls_structure_factor_coef Fsqd
_refine_ls_weighting_details 'w=1/[\s^2^(Fo^2^)+(0.1447P)^2^+2.4372P] where P=(Fo^2^+2Fc^2^)/3'
_refine_ls_weighting_scheme calc
_refine_ls_wR_factor_gt 0.2223
_refine_ls_wR_factor_ref 0.2549
_reflns_number_gt 1898
_reflns_number_total 2886
_reflns_threshold_expression >2sigma(I)
_cod_data_source_file b101662h.txt
_cod_data_source_block compound_11
_cod_depositor_comments
;
The following automatic conversions were performed:

'_refine_ls_weighting_scheme' value 'calc
w=1/[\s^2^(Fo^2^)+(0.1447P)^2^+2.4372P] where P=(Fo^2^+2Fc^2^)/3' was
changed to 'calc'. New tag '_refine_ls_weighting_details' was
created. The value of the new tag was set to
'w=1/[\s^2^(Fo^2^)+(0.1447P)^2^+2.4372P] where P=(Fo^2^+2Fc^2^)/3'.

Automatic conversion script
Id: cif_fix_values 3143 2015-03-26 13:38:13Z robertas 
;
_cod_original_cell_volume 3284(2)
_cod_original_sg_symbol_H-M 'C 2/c      '
_cod_database_code 7204112

loop_
_symmetry_equiv_pos_as_xyz
'x, y, z'
'-x, y, -z+1/2'
'x+1/2, y+1/2, z'
'-x+1/2, y+1/2, -z+1/2'
'-x, -y, -z'
'x, -y, z-1/2'
'-x+1/2, -y+1/2, -z'
'x+1/2, -y+1/2, z-1/2'

loop_
_atom_site_label
_atom_site_type_symbol
_atom_site_fract_x
_atom_site_fract_y
_atom_site_fract_z
_atom_site_U_iso_or_equiv
_atom_site_adp_type
_atom_site_occupancy
_atom_site_calc_flag
_atom_site_refinement_flags
_atom_site_disorder_assembly
_atom_site_disorder_group
O1 O 0.65050(11) 0.3800(2) 0.7258(3) 0.0890(8) Uani 1 d . . .
O2 O 0.66349(14) 0.1924(3) 0.7238(3) 0.1143(11) Uani 1 d . . .
O3 O 0.40388(12) 0.1903(2) 0.2899(2) 0.0858(8) Uani 1 d . . .
O4 O 0.44902(13) 0.3579(2) 0.3315(2) 0.0877(9) Uani 1 d . . .
N1 N 0.47228(11) 0.3499(2) 0.5723(2) 0.0595(7) Uani 1 d . . .
C1 C 0.53120(14) 0.3557(3) 0.6264(3) 0.0585(8) Uani 1 d . . .
H1 H 0.5486 0.4253 0.6559 0.070 Uiso 1 calc R . .
C2 C 0.56707(15) 0.2655(3) 0.6408(3) 0.0649(8) Uani 1 d . . .
C3 C 0.53882(19) 0.1568(3) 0.6063(3) 0.0768(10) Uani 1 d . . .
H3 H 0.5616 0.0917 0.6289 0.092 Uiso 1 calc R . .
C4 C 0.48140(19) 0.1484(3) 0.5435(3) 0.0776(10) Uani 1 d . . .
H4 H 0.4644 0.0771 0.5277 0.093 Uiso 1 calc R . .
C5 C 0.44199(15) 0.2510(3) 0.4958(3) 0.0642(8) Uani 1 d . . .
C6 C 0.38255(18) 0.2294(4) 0.4974(4) 0.0858(12) Uani 1 d . . .
H6A H 0.3885 0.2194 0.5805 0.129 Uiso 1 calc R . .
H6B H 0.3650 0.1627 0.4510 0.129 Uiso 1 calc R . .
H6C H 0.3571 0.2927 0.4619 0.129 Uiso 1 calc R . .
C7 C 0.43700(15) 0.4497(3) 0.5668(3) 0.0685(9) Uani 1 d . . .
H7A H 0.4116 0.4327 0.6043 0.103 Uiso 1 calc R . .
H7B H 0.4138 0.4707 0.4829 0.103 Uiso 1 calc R . .
H7C H 0.4625 0.5109 0.6098 0.103 Uiso 1 calc R . .
C8 C 0.63060(17) 0.2734(3) 0.7004(3) 0.0757(9) Uani 1 d . . .
C9 C 0.71405(17) 0.3967(4) 0.7891(4) 0.0953(13) Uani 1 d . . .
H9 H 0.7341 0.3307 0.7767 0.114 Uiso 1 calc R . .
C10 C 0.7304(2) 0.4104(6) 0.9197(5) 0.140(2) Uani 1 d . . .
H10A H 0.7716 0.4267 0.9627 0.209 Uiso 1 calc R . .
H10B H 0.7220 0.3421 0.9513 0.209 Uiso 1 calc R . .
H10C H 0.7084 0.4714 0.9309 0.209 Uiso 1 calc R . .
C11 C 0.72714(18) 0.4980(5) 0.7326(4) 0.190(4) Uani 1 d . . .
H11A H 0.7064 0.5620 0.7425 0.286 Uiso 1 calc R . .
H11B H 0.7148 0.4845 0.6469 0.286 Uiso 1 calc R . .
H11C H 0.7686 0.5127 0.7720 0.286 Uiso 1 calc R . .
C12 C 0.43217(11) 0.2758(2) 0.3635(2) 0.0649(9) Uani 1 d R . .
C13 C 0.39326(13) 0.1959(2) 0.1611(2) 0.0869(11) Uani 1 d R . .
H13 H 0.4270 0.2361 0.1609 0.104 Uiso 1 calc R A 1
C14 C 0.3965(4) 0.0804(5) 0.1211(5) 0.161(3) Uani 1 d . . .
H14A H 0.3711 0.0323 0.1397 0.242 Uiso 1 calc R . .
H14B H 0.4362 0.0535 0.1630 0.242 Uiso 1 calc R . .
H14C H 0.3845 0.0799 0.0343 0.242 Uiso 1 calc R . .
C15A C 0.3433(4) 0.2620(8) 0.0894(8) 0.124(3) Uiso 0.66 d P B 1
H15A H 0.3110 0.2399 0.1058 0.186 Uiso 0.66 calc PR B 1
H15B H 0.3329 0.2508 0.0041 0.186 Uiso 0.66 calc PR B 1
H15C H 0.3520 0.3402 0.1096 0.186 Uiso 0.66 calc PR B 1
C15B C 0.3190(9) 0.1813(18) 0.093(2) 0.152(7) Uiso 0.34 d P B 2
H15D H 0.3065 0.1520 0.1517 0.228 Uiso 0.34 calc PR B 2
H15E H 0.3075 0.1301 0.0254 0.228 Uiso 0.34 calc PR B 2
H15F H 0.3010 0.2534 0.0644 0.228 Uiso 0.34 calc PR B 2

loop_
_atom_site_aniso_label
_atom_site_aniso_U_11
_atom_site_aniso_U_22
_atom_site_aniso_U_33
_atom_site_aniso_U_23
_atom_site_aniso_U_13
_atom_site_aniso_U_12
O1 0.0637(15) 0.0893(18) 0.1057(19) -0.0106(15) 0.0297(13) -0.0045(13)
O2 0.096(2) 0.094(2) 0.143(3) 0.0035(19) 0.044(2) 0.0272(17)
O3 0.120(2) 0.0703(15) 0.0615(14) -0.0164(11) 0.0351(14) -0.0314(14)
O4 0.131(2) 0.0711(15) 0.0725(15) -0.0113(12) 0.0551(16) -0.0357(15)
N1 0.0697(17) 0.0534(14) 0.0557(14) -0.0087(11) 0.0280(12) -0.0065(11)
C1 0.070(2) 0.0579(17) 0.0478(15) -0.0060(13) 0.0259(14) -0.0112(14)
C2 0.077(2) 0.0603(18) 0.0582(18) -0.0036(14) 0.0311(16) -0.0004(15)
C3 0.098(3) 0.0582(19) 0.067(2) 0.0006(16) 0.030(2) 0.0060(18)
C4 0.103(3) 0.0477(17) 0.078(2) -0.0043(16) 0.036(2) -0.0139(17)
C5 0.077(2) 0.0589(17) 0.0592(17) -0.0086(14) 0.0328(16) -0.0175(15)
C6 0.094(3) 0.092(3) 0.082(2) -0.018(2) 0.048(2) -0.035(2)
C7 0.075(2) 0.0661(19) 0.0658(19) -0.0066(15) 0.0329(16) -0.0008(16)
C8 0.076(2) 0.083(2) 0.069(2) 0.0004(18) 0.0326(17) 0.0064(19)
C9 0.064(2) 0.119(3) 0.100(3) -0.010(3) 0.034(2) -0.007(2)
C10 0.085(3) 0.204(7) 0.119(4) -0.011(4) 0.035(3) -0.008(4)
C11 0.118(5) 0.267(9) 0.168(6) 0.051(6) 0.047(4) -0.071(6)
C12 0.077(2) 0.0573(17) 0.0604(18) -0.0115(14) 0.0303(16) -0.0143(15)
C13 0.110(3) 0.082(2) 0.059(2) -0.0141(18) 0.029(2) -0.012(2)
C14 0.254(8) 0.127(5) 0.102(4) -0.018(3) 0.078(5) 0.036(5)

loop_
_atom_type_symbol
_atom_type_description
_atom_type_scat_dispersion_real
_atom_type_scat_dispersion_imag
_atom_type_scat_source
C C 0.0181 0.0091 'International Tables Vol C Tables 4.2.6.8 and 6.1.1.4'
H H 0.0000 0.0000 'International Tables Vol C Tables 4.2.6.8 and 6.1.1.4'
N N 0.0311 0.0180 'International Tables Vol C Tables 4.2.6.8 and 6.1.1.4'
O O 0.0492 0.0322 'International Tables Vol C Tables 4.2.6.8 and 6.1.1.4'

loop_
_geom_angle_atom_site_label_1
_geom_angle_atom_site_label_2
_geom_angle_atom_site_label_3
_geom_angle
_geom_angle_site_symmetry_1
_geom_angle_site_symmetry_3
_geom_angle_publ_flag
C8 O1 C9 117.6(3) . . ?
C12 O3 C13 118.1(2) . . ?
C1 N1 C7 120.4(3) . . ?
C1 N1 C5 120.3(3) . . ?
C7 N1 C5 118.2(3) . . ?
N1 C1 C2 123.9(3) . . ?
N1 C1 H1 118.0 . . ?
C2 C1 H1 118.0 . . ?
C1 C2 C3 116.4(3) . . ?
C1 C2 C8 123.0(3) . . ?
C3 C2 C8 120.2(3) . . ?
C4 C3 C2 121.1(3) . . ?
C4 C3 H3 119.5 . . ?
C2 C3 H3 119.5 . . ?
C3 C4 C5 122.3(3) . . ?
C3 C4 H4 118.8 . . ?
C5 C4 H4 118.8 . . ?
N1 C5 C4 108.8(3) . . ?
N1 C5 C6 111.3(3) . . ?
C4 C5 C6 110.3(3) . . ?
N1 C5 C12 107.6(2) . . ?
C4 C5 C12 109.1(3) . . ?
C6 C5 C12 109.6(3) . . ?
C5 C6 H6A 109.5 . . ?
C5 C6 H6B 109.5 . . ?
H6A C6 H6B 109.5 . . ?
C5 C6 H6C 109.5 . . ?
H6A C6 H6C 109.5 . . ?
H6B C6 H6C 109.5 . . ?
N1 C7 H7A 109.5 . . ?
N1 C7 H7B 109.5 . . ?
H7A C7 H7B 109.5 . . ?
N1 C7 H7C 109.5 . . ?
H7A C7 H7C 109.5 . . ?
H7B C7 H7C 109.5 . . ?
O2 C8 O1 122.5(4) . . ?
O2 C8 C2 124.1(4) . . ?
O1 C8 C2 113.4(3) . . ?
O1 C9 C10 107.8(4) . . ?
O1 C9 C11 106.5(3) . . ?
C10 C9 C11 113.3(5) . . ?
O1 C9 H9 109.7 . . ?
C10 C9 H9 109.7 . . ?
C11 C9 H9 109.7 . . ?
C9 C10 H10A 109.5 . . ?
C9 C10 H10B 109.5 . . ?
H10A C10 H10B 109.5 . . ?
C9 C10 H10C 109.5 . . ?
H10A C10 H10C 109.5 . . ?
H10B C10 H10C 109.5 . . ?
C9 C11 H11A 109.5 . . ?
C9 C11 H11B 109.5 . . ?
H11A C11 H11B 109.5 . . ?
C9 C11 H11C 109.5 . . ?
H11A C11 H11C 109.5 . . ?
H11B C11 H11C 109.5 . . ?
O4 C12 O3 124.4(3) . . ?
O4 C12 C5 125.3(2) . . ?
O3 C12 C5 110.2(2) . . ?
C15A C13 C14 118.5(5) . . ?
C15A C13 O3 112.1(4) . . ?
C14 C13 O3 107.5(3) . . ?
C15A C13 C15B 42.1(7) . . ?
C14 C13 C15B 87.5(8) . . ?
O3 C13 C15B 99.0(7) . . ?
C15A C13 H13 106.0 . . ?
C14 C13 H13 105.9 . . ?
O3 C13 H13 105.9 . . ?
C15B C13 H13 146.1 . . ?
C13 C14 H14A 109.5 . . ?
C13 C14 H14B 109.5 . . ?
H14A C14 H14B 109.5 . . ?
C13 C14 H14C 109.5 . . ?
H14A C14 H14C 109.5 . . ?
H14B C14 H14C 109.5 . . ?
C13 C15A H15A 109.5 . . ?
C13 C15A H15B 109.5 . . ?
C13 C15A H15C 109.5 . . ?
C13 C15B H15D 109.5 . . ?
C13 C15B H15E 109.5 . . ?
H15D C15B H15E 109.5 . . ?
C13 C15B H15F 109.5 . . ?
H15D C15B H15F 109.5 . . ?
H15E C15B H15F 109.5 . . ?

loop_
_geom_bond_atom_site_label_1
_geom_bond_atom_site_label_2
_geom_bond_distance
_geom_bond_site_symmetry_2
_geom_bond_publ_flag
O1 C8 1.345(5) . ?
O1 C9 1.462(5) . ?
O2 C8 1.221(4) . ?
O3 C12 1.334(3) . ?
O3 C13 1.468(3) . ?
O4 C12 1.195(3) . ?
N1 C1 1.343(4) . ?
N1 C7 1.467(4) . ?
N1 C5 1.484(4) . ?
C1 C2 1.365(4) . ?
C1 H1 0.9300 . ?
C2 C3 1.444(5) . ?
C2 C8 1.450(5) . ?
C3 C4 1.317(6) . ?
C3 H3 0.9300 . ?
C4 C5 1.518(5) . ?
C4 H4 0.9300 . ?
C5 C6 1.538(5) . ?
C5 C12 1.545(4) . ?
C6 H6A 0.9600 . ?
C6 H6B 0.9600 . ?
C6 H6C 0.9600 . ?
C7 H7A 0.9600 . ?
C7 H7B 0.9600 . ?
C7 H7C 0.9600 . ?
C9 C10 1.463(7) . ?
C9 C11 1.492(5) . ?
C9 H9 0.9800 . ?
C10 H10A 0.9600 . ?
C10 H10B 0.9600 . ?
C10 H10C 0.9600 . ?
C11 H11A 0.9600 . ?
C11 H11B 0.9600 . ?
C11 H11C 0.9600 . ?
C13 C15A 1.417(9) . ?
C13 C14 1.469(6) . ?
C13 C15B 1.70(2) . ?
C13 H13 0.9800 . ?
C14 H14A 0.9600 . ?
C14 H14B 0.9600 . ?
C14 H14C 0.9600 . ?
C15A H15A 0.9600 . ?
C15A H15B 0.9600 . ?
C15A H15C 0.9600 . ?
C15B H15D 0.9600 . ?
C15B H15E 0.9600 . ?
C15B H15F 0.9600 . ?

loop_
_geom_torsion_atom_site_label_1
_geom_torsion_atom_site_label_2
_geom_torsion_atom_site_label_3
_geom_torsion_atom_site_label_4
_geom_torsion
_geom_torsion_site_symmetry_1
_geom_torsion_site_symmetry_2
_geom_torsion_site_symmetry_3
_geom_torsion_site_symmetry_4
_geom_torsion_publ_flag
C7 N1 C1 C2 176.5(3) . . . . ?
C5 N1 C1 C2 -15.9(4) . . . . ?
N1 C1 C2 C3 -6.6(4) . . . . ?
N1 C1 C2 C8 -179.5(3) . . . . ?
C1 C2 C3 C4 12.4(5) . . . . ?
C8 C2 C3 C4 -174.5(3) . . . . ?
C2 C3 C4 C5 4.4(6) . . . . ?
C1 N1 C5 C4 29.4(4) . . . . ?
C7 N1 C5 C4 -162.8(3) . . . . ?
C1 N1 C5 C6 151.1(3) . . . . ?
C7 N1 C5 C6 -41.1(4) . . . . ?
C1 N1 C5 C12 -88.7(3) . . . . ?
C7 N1 C5 C12 79.1(3) . . . . ?
C3 C4 C5 N1 -24.0(5) . . . . ?
C3 C4 C5 C6 -146.3(4) . . . . ?
C3 C4 C5 C12 93.2(4) . . . . ?
C9 O1 C8 O2 -3.0(6) . . . . ?
C9 O1 C8 C2 178.4(3) . . . . ?
C1 C2 C8 O2 173.3(4) . . . . ?
C3 C2 C8 O2 0.7(6) . . . . ?
C1 C2 C8 O1 -8.1(5) . . . . ?
C3 C2 C8 O1 179.4(3) . . . . ?
C8 O1 C9 C10 -97.5(5) . . . . ?
C8 O1 C9 C11 140.5(4) . . . . ?
C13 O3 C12 O4 0.9(5) . . . . ?
C13 O3 C12 C5 -176.9(2) . . . . ?
N1 C5 C12 O4 3.6(4) . . . . ?
C4 C5 C12 O4 -114.3(4) . . . . ?
C6 C5 C12 O4 124.8(3) . . . . ?
N1 C5 C12 O3 -178.7(3) . . . . ?
C4 C5 C12 O3 63.4(3) . . . . ?
C6 C5 C12 O3 -57.5(3) . . . . ?
C12 O3 C13 C15A -81.9(5) . . . . ?
C12 O3 C13 C14 146.1(4) . . . . ?
C12 O3 C13 C15B -123.7(8) . . . . ?
